data_2014080
loop_
_publ_author_name
'Ye, Yi-Ping'
'Sun, Hong-Xiang'
'Pan, Yuan-Jiang'

_publ_section_title
;
 Bergenin monohydrate from the rhizomae of <i>Astilbe chinensis</i>
;
_journal_issue 6
_journal_name_full 'Acta Crystallographica Section C'
_journal_page_first o397
_journal_page_last o398
_journal_paper_doi 10.1107/S0108270104008364
_journal_volume 60
_journal_year 2004
_chemical_formula_iupac 'C14 H16 O9 , H2 O'
_chemical_formula_moiety 'C14 H16 O9 , H2 O'
_chemical_formula_sum 'C14 H18 O10'
_chemical_formula_weight 346.28
_chemical_melting_point 413.0(10)
_chemical_name_common 'bergenin water solvate'
_chemical_name_systematic
;
4-methoxy-2-[tetrahydro-3,4,5-trihydroxy-6-(hydroxymethyl)
pyran-2-yl]-\a-resorcylic acid \d-lactone monohydrate
;
_space_group_IT_number 19
_symmetry_cell_setting orthorhombic
_symmetry_space_group_name_Hall 'P 2ac 2ab'
_symmetry_space_group_name_H-M 'P 21 21 21'
_atom_sites_solution_hydrogens geom
_atom_sites_solution_primary direct
_atom_sites_solution_secondary difmap
_audit_creation_method SHELXL97
_cell_angle_alpha 90.00
_cell_angle_beta 90.00
_cell_angle_gamma 90.00
_cell_formula_units_Z 4
_cell_length_a 7.4970(10)
_cell_length_b 13.930(2)
_cell_length_c 14.282(2)
_cell_measurement_reflns_used 34
_cell_measurement_temperature 288(2)
_cell_measurement_theta_max 14.71
_cell_measurement_theta_min 3.21
_cell_volume 1491.5(4)
_computing_cell_refinement XSCANS
_computing_data_collection 'XSCANS (Siemens, 1994)'
_computing_data_reduction 'SHELXTL/PC (Siemens, 1991)'
_computing_molecular_graphics SHELXTL/PC
_computing_publication_material SHELXTL/PC
_computing_structure_refinement 'SHELXL97 (Sheldrick, 1997)'
_computing_structure_solution 'SHELXS97 (Sheldrick, 1997)'
_diffrn_ambient_temperature 288(2)
_diffrn_measured_fraction_theta_full 1.000
_diffrn_measured_fraction_theta_max 1.000
_diffrn_measurement_device_type 'Siemens P4'
_diffrn_measurement_method \w
_diffrn_radiation_monochromator graphite
_diffrn_radiation_source 'normal-focus sealed tube'
_diffrn_radiation_type MoK\a
_diffrn_radiation_wavelength 0.71073
_diffrn_reflns_av_R_equivalents 0.0103
_diffrn_reflns_av_sigmaI/netI 0.0390
_diffrn_reflns_limit_h_max 10
_diffrn_reflns_limit_h_min 0
_diffrn_reflns_limit_k_max 19
_diffrn_reflns_limit_k_min 0
_diffrn_reflns_limit_l_max 19
_diffrn_reflns_limit_l_min -1
_diffrn_reflns_number 2523
_diffrn_reflns_theta_full 29.24
_diffrn_reflns_theta_max 29.24
_diffrn_reflns_theta_min 2.04
_diffrn_standards_decay_% 3.48
_diffrn_standards_interval_count 97
_diffrn_standards_number 3
_exptl_absorpt_coefficient_mu 0.133
_exptl_absorpt_correction_type none
_exptl_crystal_colour colourless
_exptl_crystal_density_diffrn 1.542
_exptl_crystal_density_meas ?
_exptl_crystal_density_method 'not measured'
_exptl_crystal_description prism
_exptl_crystal_F_000 728
_exptl_crystal_size_max 0.56
_exptl_crystal_size_mid 0.52
_exptl_crystal_size_min 0.50
_refine_diff_density_max 0.266
_refine_diff_density_min -0.187
_refine_ls_extinction_coef 0.0135(19)
_refine_ls_extinction_expression Fc^*^=kFc[1+0.001xFc^2^\l^3^/sin(2\q)]^-1/4^
_refine_ls_extinction_method 'SHELXL97 (Sheldrick, 1997)'
_refine_ls_goodness_of_fit_ref 0.956
_refine_ls_hydrogen_treatment mixed
_refine_ls_matrix_type full
_refine_ls_number_parameters 232
_refine_ls_number_reflns 2330
_refine_ls_number_restraints 3
_refine_ls_restrained_S_all 0.956
_refine_ls_R_factor_all 0.0502
_refine_ls_R_factor_gt 0.0364
_refine_ls_shift/su_max 0.000
_refine_ls_shift/su_mean 0.000
_refine_ls_structure_factor_coef Fsqd
_refine_ls_weighting_details 'calc w = 1/[\s^2^(Fo^2^)+(0.049P)^2^] where P=(Fo^2^+2Fc^2^)/3'
_refine_ls_weighting_scheme calc
_refine_ls_wR_factor_gt 0.0840
_refine_ls_wR_factor_ref 0.0875
_reflns_number_gt 1787
_reflns_number_total 2330
_reflns_threshold_expression I>2\s(I)
_cod_data_source_file sx1134.cif
_cod_data_source_block I
_cod_depositor_comments
;
The following automatic conversions were performed:
'_symmetry_cell_setting' value 'Orthorhombic' changed to 'orthorhombic'
according to '/home/saulius/struct/CIF-dictionaries/cif_core.dic'
dictionary named 'cif_core.dic' version 2.4.1 from 2010-06-29.

Automatic conversion script
Id: cif_fix_enum 1527 2010-12-29 10:47:43Z saulius 

The following automatic conversions were performed:

'_symmetry_cell_setting' value 'Orthorhombic' changed to
'orthorhombic' according to
/home/saulius/struct/CIF-dictionaries/cif_core.dic dictionary named
'cif_core.dic' version 2.4.1 from
2010-06-29.

'_geom_hbond_publ_flag' value 'Y' changed to 'y'
according to /home/saulius/struct/CIF-dictionaries/cif_core.dic
dictionary named 'cif_core.dic' version 2.4.1 from 2010-06-29 (7
times).

Automatic conversion script
Id: cif_fix_values 1715 2011-07-08 13:25:40Z adriana 

The following automatic conversions were performed:

'_exptl_crystal_density_meas' value 'not measured' was changed to '?'
- the value is perceived as not measured.

Automatic conversion script
Id: cif_fix_values 3008 2015-01-20 13:52:24Z robertas 
;
_cod_original_sg_symbol_H-M 'P21 21 21'
_cod_database_code 2014080
_cod_database_fobs_code 2014080

loop_
_symmetry_equiv_pos_as_xyz
'x, y, z'
'-x+1/2, -y, z+1/2'
'-x, y+1/2, -z+1/2'
'x+1/2, -y+1/2, -z'

loop_
_atom_site_label
_atom_site_fract_x
_atom_site_fract_y
_atom_site_fract_z
_atom_site_U_iso_or_equiv
_atom_site_adp_type
_atom_site_calc_flag
_atom_site_refinement_flags
_atom_site_occupancy
_atom_site_disorder_assembly
_atom_site_disorder_group
_atom_site_type_symbol
O1 0.0940(2) 0.54515(13) 0.70349(13) 0.0474(5) Uani d . 1 . . O
O2 0.2351(2) 0.46012(10) 0.59816(11) 0.0324(4) Uani d . 1 . . O
O3 0.6459(2) 0.50246(10) 0.46516(10) 0.0264(3) Uani d . 1 . . O
O4 0.7915(2) 0.66373(12) 0.53087(13) 0.0409(5) Uani d . 1 . . O
H4O 0.7938 0.6112 0.5050 0.049 Uiso calc R 1 . . H
O5 0.7156(2) 0.83886(10) 0.60465(12) 0.0326(4) Uani d . 1 . . O
O6 0.4244(2) 0.86799(11) 0.70672(13) 0.0409(5) Uani d . 1 . . O
H6O 0.3372 0.8684 0.7414 0.049 Uiso calc R 1 . . H
O7 0.2102(2) 0.31910(11) 0.45466(12) 0.0303(4) Uani d . 1 . . O
H7O 0.1542 0.3601 0.4258 0.036 Uiso calc R 1 . . H
O8 0.5575(2) 0.25522(10) 0.38740(11) 0.0310(4) Uani d . 1 . . O
H8O 0.5946 0.2283 0.4346 0.037 Uiso calc R 1 . . H
O9 0.9834(2) 0.45263(12) 0.37981(13) 0.0386(4) Uani d . 1 . . O
H9O 0.9927 0.5076 0.3599 0.046 Uiso calc R 1 . . H
C1 0.2193(3) 0.54124(16) 0.64929(17) 0.0314(5) Uani d . 1 . . C
C3 0.3551(3) 0.46160(15) 0.51905(15) 0.0244(4) Uani d . 1 . . C
H3 0.3044 0.5011 0.4689 0.029 Uiso calc R 1 . . H
C4 0.5357(3) 0.50095(15) 0.54730(14) 0.0234(4) Uani d . 1 . . C
H4 0.5896 0.4593 0.5949 0.028 Uiso calc R 1 . . H
C5 0.5106(3) 0.60018(15) 0.58636(15) 0.0238(4) Uani d . 1 . . C
C6 0.6355(3) 0.67383(15) 0.57784(15) 0.0256(5) Uani d . 1 . . C
C7 0.6017(3) 0.76364(15) 0.61761(16) 0.0271(5) Uani d . 1 . . C
C8 0.4457(3) 0.77830(15) 0.66983(16) 0.0285(5) Uani d . 1 . . C
C9 0.3232(3) 0.70564(16) 0.68016(16) 0.0299(5) Uani d . 1 . . C
H9 0.2206 0.7154 0.7154 0.036 Uiso calc R 1 . . H
C10 0.3537(3) 0.61736(15) 0.63750(16) 0.0257(5) Uani d . 1 . . C
C11 0.3756(3) 0.35838(15) 0.48548(15) 0.0238(4) Uani d . 1 . . C
H11 0.4173 0.3198 0.5385 0.029 Uiso calc R 1 . . H
C12 0.5171(3) 0.35300(14) 0.40864(15) 0.0241(4) Uani d . 1 . . C
H12 0.4683 0.3830 0.3521 0.029 Uiso calc R 1 . . H
C13 0.6891(3) 0.40618(14) 0.43521(15) 0.0245(5) Uani d . 1 . . C
H13 0.7486 0.3720 0.4864 0.029 Uiso calc R 1 . . H
C14 0.8144(3) 0.41411(17) 0.35295(17) 0.0308(5) Uani d . 1 . . C
H14A 0.8317 0.3510 0.3256 0.037 Uiso calc R 1 . . H
H14B 0.7613 0.4551 0.3056 0.037 Uiso calc R 1 . . H
C15 0.8762(4) 0.8319(2) 0.6577(2) 0.0574(9) Uani d . 1 . . C
H15A 0.8477 0.8258 0.7229 0.069 Uiso calc R 1 . . H
H15B 0.9466 0.8887 0.6482 0.069 Uiso calc R 1 . . H
H15C 0.9425 0.7767 0.6377 0.069 Uiso calc R 1 . . H
O10 0.8437(2) 0.39252(13) 0.67747(14) 0.0377(4) Uani d D 1 . . O
H10A 0.898(3) 0.3449(12) 0.660(2) 0.064(11) Uiso d D 1 . . H
H10B 0.916(3) 0.4374(14) 0.685(2) 0.072(11) Uiso d D 1 . . H

loop_
_atom_site_aniso_label
_atom_site_aniso_U_11
_atom_site_aniso_U_22
_atom_site_aniso_U_33
_atom_site_aniso_U_12
_atom_site_aniso_U_13
_atom_site_aniso_U_23
O1 0.0431(10) 0.0396(10) 0.0596(11) -0.0141(9) 0.0279(10) -0.0178(9)
O2 0.0320(9) 0.0247(8) 0.0405(9) -0.0081(7) 0.0149(8) -0.0071(7)
O3 0.0255(8) 0.0202(7) 0.0334(8) -0.0003(6) 0.0074(7) -0.0026(7)
O4 0.0311(9) 0.0381(10) 0.0535(11) -0.0112(8) 0.0166(9) -0.0148(9)
O5 0.0320(8) 0.0250(8) 0.0409(9) -0.0087(7) -0.0016(8) 0.0028(7)
O6 0.0415(11) 0.0205(7) 0.0607(12) -0.0008(8) 0.0175(10) -0.0066(8)
O7 0.0259(8) 0.0239(7) 0.0410(9) -0.0041(7) -0.0029(8) 0.0003(7)
O8 0.0339(9) 0.0224(7) 0.0368(8) 0.0036(7) -0.0013(8) -0.0044(7)
O9 0.0240(8) 0.0306(9) 0.0612(11) 0.0008(7) 0.0004(9) 0.0101(8)
C1 0.0302(12) 0.0266(11) 0.0373(12) -0.0047(11) 0.0058(11) -0.0053(10)
C3 0.0220(10) 0.0216(10) 0.0295(11) -0.0014(9) 0.0037(9) 0.0001(9)
C4 0.0216(10) 0.0218(9) 0.0267(10) 0.0004(9) 0.0024(9) -0.0005(9)
C5 0.0240(10) 0.0225(10) 0.0248(10) -0.0022(9) 0.0002(9) -0.0015(9)
C6 0.0229(10) 0.0264(11) 0.0274(11) -0.0016(9) 0.0019(9) -0.0021(9)
C7 0.0266(11) 0.0226(10) 0.0320(11) -0.0039(9) -0.0025(10) 0.0027(9)
C8 0.0291(12) 0.0222(10) 0.0341(12) 0.0018(10) 0.0023(11) -0.0016(9)
C9 0.0285(12) 0.0278(11) 0.0334(12) -0.0003(10) 0.0058(11) -0.0018(10)
C10 0.0242(11) 0.0215(10) 0.0315(11) -0.0036(9) 0.0030(10) -0.0011(9)
C11 0.0229(10) 0.0193(9) 0.0291(11) -0.0009(8) -0.0012(9) 0.0004(9)
C12 0.0258(11) 0.0194(9) 0.0271(10) 0.0008(9) -0.0023(10) 0.0008(8)
C13 0.0220(10) 0.0208(10) 0.0306(11) 0.0039(9) -0.0013(9) 0.0002(9)
C14 0.0263(12) 0.0318(12) 0.0342(12) 0.0009(10) 0.0045(10) -0.0028(10)
C15 0.0461(18) 0.0574(19) 0.069(2) -0.0238(16) -0.0226(16) 0.0127(16)
O10 0.0294(9) 0.0332(9) 0.0504(11) -0.0004(8) 0.0042(9) 0.0003(9)

loop_
_atom_type_symbol
_atom_type_description
_atom_type_scat_dispersion_real
_atom_type_scat_dispersion_imag
_atom_type_scat_source
C C 0.0033 0.0000 'International Tables Vol C Tables 4.2.6.8 and 6.1.1.4'
H H 0.0000 0.0000 'International Tables Vol C Tables 4.2.6.8 and 6.1.1.4'
O O 0.0106 0.0000 'International Tables Vol C Tables 4.2.6.8 and 6.1.1.4'

loop_
_geom_angle_atom_site_label_1
_geom_angle_atom_site_label_2
_geom_angle_atom_site_label_3
_geom_angle
C1 O2 C3 117.75(16)
C4 O3 C13 110.94(15)
C6 O4 H4O 109.5
C7 O5 C15 113.87(19)
C8 O6 H6O 109.5
C11 O7 H7O 109.5
C12 O8 H8O 109.5
C14 O9 H9O 109.5
O1 C1 O2 116.6(2)
O1 C1 C10 124.6(2)
O2 C1 C10 118.7(2)
O2 C3 C4 110.69(16)
O2 C3 C11 107.18(16)
C4 C3 C11 109.58(17)
O2 C3 H3 109.8
C4 C3 H3 109.8
C11 C3 H3 109.8
O3 C4 C5 111.25(16)
O3 C4 C3 107.58(16)
C5 C4 C3 108.62(17)
O3 C4 H4 109.8
C5 C4 H4 109.8
C3 C4 H4 109.8
C6 C5 C10 118.83(19)
C6 C5 C4 124.05(19)
C10 C5 C4 117.07(18)
O4 C6 C5 123.12(19)
O4 C6 C7 116.79(19)
C5 C6 C7 120.1(2)
O5 C7 C6 121.3(2)
O5 C7 C8 118.85(19)
C6 C7 C8 119.88(19)
O6 C8 C9 123.7(2)
O6 C8 C7 115.9(2)
C9 C8 C7 120.5(2)
C8 C9 C10 119.6(2)
C8 C9 H9 120.2
C10 C9 H9 120.2
C9 C10 C5 121.1(2)
C9 C10 C1 118.3(2)
C5 C10 C1 120.64(19)
O7 C11 C3 111.83(18)
O7 C11 C12 111.31(16)
C3 C11 C12 110.01(17)
O7 C11 H11 107.8
C3 C11 H11 107.8
C12 C11 H11 107.8
O8 C12 C11 110.28(17)
O8 C12 C13 109.57(17)
C11 C12 C13 112.45(17)
O8 C12 H12 108.1
C11 C12 H12 108.1
C13 C12 H12 108.1
O3 C13 C14 107.58(17)
O3 C13 C12 109.48(16)
C14 C13 C12 111.48(17)
O3 C13 H13 109.4
C14 C13 H13 109.4
C12 C13 H13 109.4
O9 C14 C13 111.77(19)
O9 C14 H14A 109.3
C13 C14 H14A 109.3
O9 C14 H14B 109.3
C13 C14 H14B 109.3
H14A C14 H14B 107.9
O5 C15 H15A 109.5
O5 C15 H15B 109.5
H15A C15 H15B 109.5
O5 C15 H15C 109.5
H15A C15 H15C 109.5
H15B C15 H15C 109.5
H10A O10 H10B 109(2)

loop_
_geom_bond_atom_site_label_1
_geom_bond_atom_site_label_2
_geom_bond_site_symmetry_2
_geom_bond_distance
_geom_bond_publ_flag
O1 C1 . 1.219(3) y
O2 C1 . 1.351(3) y
O2 C3 . 1.444(3) ?
O3 C4 . 1.435(2) ?
O3 C13 . 1.444(2) ?
O4 C6 . 1.356(3) ?
O4 H4O . 0.8200 ?
O5 C7 . 1.365(3) ?
O5 C15 . 1.426(3) ?
O6 C8 . 1.365(3) ?
O6 H6O . 0.8200 ?
O7 C11 . 1.425(3) ?
O7 H7O . 0.8200 ?
O8 C12 . 1.428(2) ?
O8 H8O . 0.8200 ?
O9 C14 . 1.428(3) ?
O9 H9O . 0.8200 ?
C1 C10 . 1.473(3) ?
C3 C4 . 1.516(3) ?
C3 C11 . 1.523(3) ?
C3 H3 . 0.9800 ?
C4 C5 . 1.502(3) ?
C4 H4 . 0.9800 ?
C5 C6 . 1.395(3) ?
C5 C10 . 1.404(3) ?
C6 C7 . 1.397(3) ?
C7 C8 . 1.402(3) ?
C8 C9 . 1.374(3) ?
C9 C10 . 1.391(3) ?
C9 H9 . 0.9300 ?
C11 C12 . 1.528(3) ?
C11 H11 . 0.9800 ?
C12 C13 . 1.535(3) ?
C12 H12 . 0.9800 ?
C13 C14 . 1.508(3) ?
C13 H13 . 0.9800 ?
C14 H14A . 0.9700 ?
C14 H14B . 0.9700 ?
C15 H15A . 0.9600 ?
C15 H15B . 0.9600 ?
C15 H15C . 0.9600 ?
O10 H10A . 0.82(2) ?
O10 H10B . 0.83(2) ?

loop_
_geom_hbond_atom_site_label_D
_geom_hbond_atom_site_label_H
_geom_hbond_atom_site_label_A
_geom_hbond_site_symmetry_A
_geom_hbond_distance_DH
_geom_hbond_distance_HA
_geom_hbond_distance_DA
_geom_hbond_angle_DHA
_geom_hbond_publ_flag
O4 H4O O3 . 0.82 1.96 2.668(2) 144 y
O6 H6O O10 3_656 0.82 1.81 2.625(2) 169 y
O7 H7O O9 1_455 0.82 1.93 2.737(2) 167 y
O8 H8O O7 4_556 0.82 1.92 2.733(2) 171 y
O9 H9O O6 4_566 0.82 2.04 2.823(2) 159 y
O10 H10B O1 1_655 0.83(2) 2.03(2) 2.860(3) 179(4) y
O10 H10A O8 4_556 0.83(2) 1.95(2) 2.768(2) 171(3) y

loop_
_geom_torsion_atom_site_label_1
_geom_torsion_atom_site_label_2
_geom_torsion_atom_site_label_3
_geom_torsion_atom_site_label_4
_geom_torsion
_geom_torsion_publ_flag
C3 O2 C1 O1 166.0(2) y
C3 O2 C1 C10 -15.0(3) y
C1 O2 C3 C4 50.0(3) y
C1 O2 C3 C11 169.4(2) ?
C13 O3 C4 C5 172.40(17) ?
C13 O3 C4 C3 -68.8(2) ?
O2 C3 C4 O3 -178.63(16) ?
C11 C3 C4 O3 63.4(2) ?
O2 C3 C4 C5 -58.1(2) ?
C11 C3 C4 C5 -176.11(17) ?
O3 C4 C5 C6 -29.5(3) ?
C3 C4 C5 C6 -147.8(2) ?
O3 C4 C5 C10 153.01(17) ?
C3 C4 C5 C10 34.8(2) ?
C10 C5 C6 O4 179.2(2) ?
C4 C5 C6 O4 1.8(3) ?
C10 C5 C6 C7 -1.7(3) ?
C4 C5 C6 C7 -179.1(2) ?
C15 O5 C7 C6 -74.6(3) ?
C15 O5 C7 C8 107.2(3) ?
O4 C6 C7 O5 3.9(3) y
C5 C6 C7 O5 -175.3(2) ?
O4 C6 C7 C8 -177.9(2) ?
C5 C6 C7 C8 3.0(3) ?
O5 C7 C8 O6 -2.3(3) y
C6 C7 C8 O6 179.5(2) ?
O5 C7 C8 C9 176.5(2) ?
C6 C7 C8 C9 -1.7(3) ?
O6 C8 C9 C10 178.0(2) ?
C7 C8 C9 C10 -0.7(4) ?
C8 C9 C10 C5 2.0(3) ?
C8 C9 C10 C1 -179.5(2) ?
C6 C5 C10 C9 -0.8(3) ?
C4 C5 C10 C9 176.8(2) ?
C6 C5 C10 C1 -179.2(2) ?
C4 C5 C10 C1 -1.6(3) ?
O1 C1 C10 C9 -10.0(4) ?
O2 C1 C10 C9 171.1(2) ?
O1 C1 C10 C5 168.5(2) ?
O2 C1 C10 C5 -10.4(3) ?
O2 C3 C11 O7 62.0(2) ?
C4 C3 C11 O7 -177.78(17) ?
O2 C3 C11 C12 -173.71(16) ?
C4 C3 C11 C12 -53.5(2) ?
O7 C11 C12 O8 -64.7(2) ?
C3 C11 C12 O8 170.75(18) ?
O7 C11 C12 C13 172.67(16) ?
C3 C11 C12 C13 48.1(2) ?
C4 O3 C13 C14 -176.29(17) ?
C4 O3 C13 C12 62.4(2) ?
O8 C12 C13 O3 -174.63(16) ?
C11 C12 C13 O3 -51.6(2) ?
O8 C12 C13 C14 66.5(2) ?
C11 C12 C13 C14 -170.53(18) ?
O3 C13 C14 O9 67.3(2) ?
C12 C13 C14 O9 -172.68(17) ?

loop_
_cod_related_entry_id
_cod_related_entry_database
_cod_related_entry_code
1 ChemSpider 174398
